data_7222253
loop_
_publ_author_name
'Samipillai, Marivel'
'Batisai, Eustina'
'Nassimbeni, Luigi R.'
'Weber, Edwin'

_publ_section_title
;
 Separation of lutidines by enclathration
;
_journal_issue 43
_journal_name_full CrystEngComm
_journal_page_first 8332
_journal_paper_doi 10.1039/C5CE01637A
_journal_volume 17
_journal_year 2015
_chemical_formula_moiety '2(C59.66 H49 O2), 3(C7 H9 N), 0.686(C)'
_chemical_formula_sum 'C141 H125 N3 O4'
_chemical_formula_weight 1925.44
_chemical_name_systematic
; 
 ? 
;
_space_group_IT_number 2
_symmetry_cell_setting triclinic
_symmetry_space_group_name_Hall '-P 1'
_symmetry_space_group_name_H-M 'P -1'
_atom_sites_solution_hydrogens geom
_atom_sites_solution_primary direct
_atom_sites_solution_secondary difmap
_audit_creation_method SHELXL-97
_audit_update_record
;
2015-08-12 deposited with the CCDC.
2015-09-21 downloaded from the CCDC.
;
_cell_angle_alpha 109.78(3)
_cell_angle_beta 97.99(3)
_cell_angle_gamma 95.00(3)
_cell_formula_units_Z 1
_cell_length_a 10.964(2)
_cell_length_b 14.240(3)
_cell_length_c 20.271(4)
_cell_measurement_reflns_used 8294
_cell_measurement_temperature 173(2)
_cell_measurement_theta_max 27.44
_cell_measurement_theta_min 2.37
_cell_volume 2918.5(12)
_computing_cell_refinement 'DENZO-SMN (Otwinowski & Minor, 1997)'
_computing_data_collection 'COLLECT (2000)'
_computing_data_reduction 'DENZO-SMN (Otwinowski & Minor, 1997)'
_computing_molecular_graphics XSEED
_computing_publication_material 'SHELXL-97 (Sheldrick, 1997)'
_computing_structure_refinement 'SHELXL-97 (Sheldrick, 1997)'
_computing_structure_solution 'SHELXS-86 (Sheldrick, 1985)'
_diffrn_ambient_temperature 173(2)
_diffrn_measured_fraction_theta_full 0.994
_diffrn_measured_fraction_theta_max 0.994
_diffrn_measurement_device_type 'Nonius Kappa CCD'
_diffrn_radiation_monochromator graphite
_diffrn_radiation_source 'fine-focus sealed tube'
_diffrn_radiation_type MoK\a
_diffrn_radiation_wavelength 0.71073
_diffrn_reflns_av_R_equivalents 0.0349
_diffrn_reflns_av_sigmaI/netI 0.0558
_diffrn_reflns_limit_h_max 14
_diffrn_reflns_limit_h_min -13
_diffrn_reflns_limit_k_max 18
_diffrn_reflns_limit_k_min -18
_diffrn_reflns_limit_l_max 26
_diffrn_reflns_limit_l_min -26
_diffrn_reflns_number 24990
_diffrn_reflns_theta_full 27.44
_diffrn_reflns_theta_max 27.44
_diffrn_reflns_theta_min 2.35
_exptl_absorpt_coefficient_mu 0.065
_exptl_absorpt_correction_type none
_exptl_crystal_colour yellow
_exptl_crystal_density_diffrn 1.096
_exptl_crystal_density_method 'not measured'
_exptl_crystal_description needle
_exptl_crystal_F_000 1024
_exptl_crystal_size_max 0.31
_exptl_crystal_size_mid 0.21
_exptl_crystal_size_min 0.10
_refine_diff_density_max 0.734
_refine_diff_density_min -0.418
_refine_diff_density_rms 0.055
_refine_ls_extinction_method none
_refine_ls_goodness_of_fit_ref 1.029
_refine_ls_hydrogen_treatment noref
_refine_ls_matrix_type full
_refine_ls_number_parameters 668
_refine_ls_number_reflns 13238
_refine_ls_number_restraints 0
_refine_ls_restrained_S_all 1.029
_refine_ls_R_factor_all 0.1163
_refine_ls_R_factor_gt 0.0702
_refine_ls_shift/su_max 0.006
_refine_ls_shift/su_mean 0.000
_refine_ls_structure_factor_coef Fsqd
_refine_ls_weighting_details 'calc w=1/[\s^2^(Fo^2^)+(0.1229P)^2^+0.9624P] where P=(Fo^2^+2Fc^2^)/3'
_refine_ls_weighting_scheme calc
_refine_ls_wR_factor_gt 0.1942
_refine_ls_wR_factor_ref 0.2256
_reflns_number_gt 8294
_reflns_number_total 13238
_reflns_threshold_expression >2sigma(I)
_cod_data_source_file c5ce01637a2.cif
_cod_data_source_block c:\H2.2(3,4LUT)
_cod_depositor_comments 'Adding full bibliography for 7222248--7222255.cif.'
_cod_original_cell_volume 2918.3(10)
_cod_original_sg_symbol_H-M P-1
_cod_database_code 7222253

loop_
_symmetry_equiv_pos_as_xyz
'x, y, z'
'-x, -y, -z'

loop_
_atom_site_label
_atom_site_type_symbol
_atom_site_fract_x
_atom_site_fract_y
_atom_site_fract_z
_atom_site_U_iso_or_equiv
_atom_site_adp_type
_atom_site_occupancy
_atom_site_symmetry_multiplicity
_atom_site_calc_flag
_atom_site_refinement_flags
_atom_site_disorder_assembly
_atom_site_disorder_group
O14 O 0.71299(12) 0.76475(11) 0.21953(7) 0.0316(3) Uani 1 1 d . . .
H14 H 0.6678 0.7372 0.1721 0.038 Uiso 1 1 calc R . .
O41 O 1.19185(12) 1.41177(11) 0.79341(8) 0.0331(3) Uani 1 1 d . . .
N62 N 0.59278(18) 0.66980(15) 0.08259(10) 0.0406(5) Uani 1 1 d . . .
N70 N 0.4987(12) 0.8335(10) 0.5077(8) 0.182(4) Uiso 0.50 1 d P A -1
C1 C 0.5494(2) 0.72893(16) 0.28321(10) 0.0336(5) Uani 1 1 d . . .
C2 C 0.5867(2) 0.66558(18) 0.31750(12) 0.0423(6) Uani 1 1 d . . .
H2 H 0.6728 0.6674 0.3337 0.051 Uiso 1 1 calc R . .
C3 C 0.4986(3) 0.5981(2) 0.32880(13) 0.0582(8) Uani 1 1 d . B .
C4 C 0.3731(3) 0.5987(2) 0.30377(15) 0.0663(9) Uani 1 1 d . . .
H4 H 0.3118 0.5533 0.3108 0.080 Uiso 1 1 calc R . .
C5 C 0.3349(2) 0.6628(2) 0.26915(14) 0.0570(8) Uani 1 1 d . . .
H5 H 0.2489 0.6611 0.2529 0.068 Uiso 1 1 calc R . .
C6 C 0.4235(2) 0.72961(18) 0.25846(11) 0.0401(6) Uani 1 1 d . . .
C7 C 0.41467(19) 0.80817(18) 0.22696(12) 0.0394(6) Uani 1 1 d . . .
C8 C 0.3148(2) 0.8414(2) 0.19555(14) 0.0538(7) Uani 1 1 d . . .
H8 H 0.2320 0.8108 0.1910 0.065 Uiso 1 1 calc R . .
C9 C 0.3378(2) 0.9201(2) 0.17086(14) 0.0570(8) Uani 1 1 d . . .
H9 H 0.2690 0.9418 0.1490 0.068 Uiso 1 1 calc R . .
C10 C 0.4569(2) 0.96850(19) 0.17668(12) 0.0454(6) Uani 1 1 d . . .
C11 C 0.5569(2) 0.93449(17) 0.20896(11) 0.0363(5) Uani 1 1 d . . .
H11 H 0.6398 0.9654 0.2142 0.044 Uiso 1 1 calc R . .
C12 C 0.53435(18) 0.85641(16) 0.23289(10) 0.0312(5) Uani 1 1 d . . .
C13 C 0.63104(18) 0.80828(16) 0.26718(10) 0.0287(4) Uani 1 1 d . . .
C15 C 0.5447(5) 0.5290(3) 0.36927(17) 0.0959(14) Uani 1 1 d . . .
C19 C 0.4836(3) 1.0562(2) 0.15076(15) 0.0582(7) Uani 1 1 d . . .
C20 C 0.3675(4) 1.0757(3) 0.1082(2) 0.0924(12) Uani 1 1 d . . .
H20A H 0.3340 1.0149 0.0665 0.139 Uiso 1 1 calc R . .
H20B H 0.3900 1.1318 0.0925 0.139 Uiso 1 1 calc R . .
H20C H 0.3044 1.0928 0.1385 0.139 Uiso 1 1 calc R . .
C21 C 0.5811(3) 1.0329(3) 0.10174(18) 0.0768(10) Uani 1 1 d . . .
H21A H 0.6582 1.0236 0.1282 0.115 Uiso 1 1 calc R . .
H21B H 0.5981 1.0892 0.0853 0.115 Uiso 1 1 calc R . .
H21C H 0.5492 0.9712 0.0606 0.115 Uiso 1 1 calc R . .
C22 C 0.5369(4) 1.1521(3) 0.21503(19) 0.0899(12) Uani 1 1 d . . .
H22A H 0.4763 1.1678 0.2471 0.135 Uiso 1 1 calc R . .
H22B H 0.5542 1.2083 0.1986 0.135 Uiso 1 1 calc R . .
H22C H 0.6141 1.1415 0.2405 0.135 Uiso 1 1 calc R . .
C23 C 0.70509(18) 0.88313(16) 0.33335(11) 0.0300(4) Uani 1 1 d . . .
C24 C 0.75071(18) 0.94653(16) 0.38903(11) 0.0314(5) Uani 1 1 d . . .
C25 C 0.80382(18) 1.02283(16) 0.45673(10) 0.0302(5) Uani 1 1 d . . .
C26 C 0.84883(18) 0.99417(16) 0.51482(10) 0.0293(4) Uani 1 1 d . . .
C27 C 0.8442(2) 0.89143(17) 0.50811(12) 0.0375(5) Uani 1 1 d . . .
H27 H 0.8094 0.8402 0.4636 0.045 Uiso 1 1 calc R . .
C28 C 0.8888(3) 0.86516(19) 0.56441(13) 0.0489(6) Uani 1 1 d . . .
H28 H 0.8855 0.7960 0.5589 0.059 Uiso 1 1 calc R . .
C29 C 0.9400(2) 0.9405(2) 0.63128(13) 0.0479(6) Uani 1 1 d . . .
H29 H 0.9707 0.9214 0.6704 0.057 Uiso 1 1 calc R . .
C30 C 0.9458(2) 1.03980(18) 0.64019(11) 0.0372(5) Uani 1 1 d . . .
H30 H 0.9801 1.0894 0.6855 0.045 Uiso 1 1 calc R . .
C31 C 0.90117(18) 1.07027(16) 0.58247(10) 0.0299(4) Uani 1 1 d . . .
C32 C 0.90786(19) 1.17317(16) 0.59030(10) 0.0317(5) Uani 1 1 d . . .
C33 C 0.8616(2) 1.20165(17) 0.53214(11) 0.0363(5) Uani 1 1 d . . .
C34 C 0.8659(3) 1.30490(19) 0.53881(14) 0.0545(7) Uani 1 1 d . . .
H34 H 0.8999 1.3562 0.5834 0.065 Uiso 1 1 calc R . .
C35 C 0.8220(3) 1.3312(2) 0.48247(15) 0.0703(9) Uani 1 1 d . . .
H35 H 0.8265 1.4003 0.4877 0.084 Uiso 1 1 calc R . .
C36 C 0.7695(3) 1.2553(2) 0.41572(15) 0.0662(9) Uani 1 1 d . . .
H36 H 0.7384 1.2741 0.3766 0.079 Uiso 1 1 calc R . .
C37 C 0.7632(3) 1.15631(19) 0.40708(12) 0.0477(6) Uani 1 1 d . . .
H37 H 0.7278 1.1067 0.3619 0.057 Uiso 1 1 calc R . .
C38 C 0.8090(2) 1.12532(17) 0.46484(11) 0.0346(5) Uani 1 1 d . . .
C39 C 0.96209(19) 1.24886(16) 0.65758(11) 0.0332(5) Uani 1 1 d . . .
C40 C 1.00803(18) 1.31045(16) 0.71451(11) 0.0300(4) Uani 1 1 d . . .
C41 C 1.06055(18) 1.38590(15) 0.78577(10) 0.0281(4) Uani 1 1 d . . .
C42 C 1.02223(17) 1.35024(15) 0.84424(10) 0.0267(4) Uani 1 1 d . . .
C43 C 1.05109(18) 1.26666(15) 0.85935(11) 0.0293(4) Uani 1 1 d . . .
H43 H 1.0992 1.2223 0.8311 0.035 Uiso 1 1 calc R . .
C44 C 1.00949(18) 1.24687(16) 0.91649(11) 0.0313(5) Uani 1 1 d . . .
C45 C 0.9383(2) 1.31408(17) 0.95588(11) 0.0351(5) Uani 1 1 d . . .
H45 H 0.9096 1.3021 0.9948 0.042 Uiso 1 1 calc R . .
C46 C 0.9079(2) 1.39790(17) 0.94016(11) 0.0346(5) Uani 1 1 d . . .
H46 H 0.8588 1.4419 0.9678 0.042 Uiso 1 1 calc R . .
C47 C 0.94987(18) 1.41679(15) 0.88389(10) 0.0280(4) Uani 1 1 d . . .
C48 C 0.93596(18) 1.49781(15) 0.85479(10) 0.0290(4) Uani 1 1 d . . .
C49 C 0.8722(2) 1.58015(17) 0.87235(12) 0.0368(5) Uani 1 1 d . . .
H49 H 0.8263 1.5924 0.9101 0.044 Uiso 1 1 calc R . .
C50 C 0.8761(2) 1.64462(17) 0.83406(13) 0.0409(5) Uani 1 1 d . . .
H50 H 0.8311 1.7004 0.8460 0.049 Uiso 1 1 calc R . .
C51 C 0.9435(2) 1.63064(17) 0.77865(12) 0.0381(5) Uani 1 1 d . . .
C52 C 1.0057(2) 1.54639(17) 0.76129(11) 0.0343(5) Uani 1 1 d . . .
H52 H 1.0518 1.5338 0.7236 0.041 Uiso 1 1 calc R . .
C53 C 1.00083(18) 1.48182(15) 0.79815(10) 0.0282(4) Uani 1 1 d . . .
C54 C 1.0452(2) 1.15537(17) 0.93458(13) 0.0391(5) Uani 1 1 d . . .
C55 C 0.9711(3) 1.1353(2) 0.98801(16) 0.0590(7) Uani 1 1 d . . .
H55A H 0.9882 1.1941 1.0323 0.088 Uiso 1 1 calc R . .
H55B H 0.9955 1.0761 0.9979 0.088 Uiso 1 1 calc R . .
H55C H 0.8820 1.1227 0.9681 0.088 Uiso 1 1 calc R . .
C56 C 1.1848(2) 1.1758(2) 0.96732(16) 0.0525(7) Uani 1 1 d . . .
H56A H 1.2340 1.1842 0.9323 0.079 Uiso 1 1 calc R . .
H56B H 1.2077 1.1188 0.9807 0.079 Uiso 1 1 calc R . .
H56C H 1.2016 1.2374 1.0098 0.079 Uiso 1 1 calc R . .
C57 C 1.0240(2) 1.06111(18) 0.86699(15) 0.0499(6) Uani 1 1 d . . .
H57A H 0.9368 1.0488 0.8434 0.075 Uiso 1 1 calc R . .
H57B H 1.0437 1.0029 0.8797 0.075 Uiso 1 1 calc R . .
H57C H 1.0781 1.0713 0.8346 0.075 Uiso 1 1 calc R . .
C58 C 0.9539(3) 1.7049(2) 0.73949(15) 0.0513(7) Uani 1 1 d . . .
C59 C 0.9305(4) 1.6483(3) 0.65889(18) 0.0825(11) Uani 1 1 d . . .
H59A H 0.9907 1.6009 0.6471 0.124 Uiso 1 1 calc R . .
H59B H 0.9398 1.6966 0.6345 0.124 Uiso 1 1 calc R . .
H59C H 0.8459 1.6110 0.6434 0.124 Uiso 1 1 calc R . .
C60 C 1.0864(3) 1.7643(3) 0.7644(2) 0.0785(10) Uani 1 1 d . . .
H60C H 1.1011 1.7994 0.8162 0.118 Uiso 1 1 calc R . .
H60B H 1.0951 1.8137 0.7409 0.118 Uiso 1 1 calc R . .
H60A H 1.1472 1.7176 0.7520 0.118 Uiso 1 1 calc R . .
C61 C 0.8607(3) 1.7800(3) 0.7556(2) 0.0761(10) Uani 1 1 d . . .
H61A H 0.7760 1.7432 0.7427 0.114 Uiso 1 1 calc R . .
H61B H 0.8684 1.8241 0.7279 0.114 Uiso 1 1 calc R . .
H61C H 0.8779 1.8208 0.8066 0.114 Uiso 1 1 calc R . .
C63 C 0.4993(2) 0.69958(18) 0.04861(12) 0.0407(5) Uiso 1 1 d . . .
H63 H 0.4573 0.7499 0.0766 0.049 Uiso 1 1 calc R . .
C64 C 0.4591(2) 0.66226(18) -0.02468(12) 0.0382(5) Uani 1 1 d . . .
C65 C 0.5213(2) 0.58758(18) -0.06578(11) 0.0377(5) Uani 1 1 d . . .
C66 C 0.6159(2) 0.55546(18) -0.03023(12) 0.0379(5) Uani 1 1 d . . .
H1 H 0.6585 0.5039 -0.0564 0.045 Uiso 1 1 calc R . .
C67 C 0.6494(2) 0.59726(17) 0.04276(12) 0.0379(5) Uani 1 1 d . . .
H67 H 0.7152 0.5738 0.0657 0.045 Uiso 1 1 calc R . .
C68 C 0.3504(3) 0.6992(2) -0.05738(16) 0.0601(7) Uani 1 1 d . . .
H68A H 0.3210 0.7514 -0.0199 0.090 Uiso 1 1 calc R . .
H68B H 0.2830 0.6428 -0.0816 0.090 Uiso 1 1 calc R . .
H68C H 0.3763 0.7275 -0.0919 0.090 Uiso 1 1 calc R . .
C69 C 0.4868(3) 0.5438(2) -0.14557(13) 0.0559(7) Uani 1 1 d . . .
H69A H 0.5315 0.4864 -0.1639 0.084 Uiso 1 1 calc R . .
H69B H 0.5095 0.5954 -0.1655 0.084 Uiso 1 1 calc R . .
H69C H 0.3969 0.5211 -0.1594 0.084 Uiso 1 1 calc R . .
C71 C 0.4463(12) 0.8909(11) 0.4426(8) 0.138(4) Uiso 0.50 1 d P A -1
H71 H 0.4034 0.8481 0.3967 0.166 Uiso 0.50 1 calc PR A -1
C72 C 0.4635(6) 0.9803(5) 0.4551(4) 0.0612(16) Uiso 0.50 1 d P A -1
C73 C 0.5191(6) 1.0537(6) 0.5224(4) 0.0575(15) Uiso 0.50 1 d P A -1
C74 C 0.5734(7) 1.0273(6) 0.5861(5) 0.0738(19) Uiso 0.50 1 d P A -1
H74 H 0.6148 1.0785 0.6292 0.089 Uiso 0.50 1 calc PR A -1
C75 C 0.5593(17) 0.9134(16) 0.5787(11) 0.199(7) Uiso 0.50 1 d P A -1
H75 H 0.5883 0.8948 0.6183 0.239 Uiso 0.50 1 calc PR A -1
C76 C 0.4156(10) 1.0134(11) 0.3983(6) 0.121(4) Uiso 0.50 1 d P A -1
H76A H 0.4313 1.0871 0.4147 0.182 Uiso 0.50 1 calc PR A -1
H76B H 0.3258 0.9905 0.3837 0.182 Uiso 0.50 1 calc PR A -1
H76C H 0.4571 0.9849 0.3576 0.182 Uiso 0.50 1 calc PR A -1
H41 H 1.2315 1.3561 0.7836 0.061(8) Uiso 1 1 d R . .
C77 C 0.5269(6) 1.1451(5) 0.5311(4) 0.0540(13) Uiso 0.50 1 d P A -1
H77A H 0.4881 1.1530 0.4871 0.081 Uiso 0.50 1 calc PR A -1
H77B H 0.6147 1.1750 0.5432 0.081 Uiso 0.50 1 calc PR A -1
H77C H 0.4839 1.1792 0.5699 0.081 Uiso 0.50 1 calc PR A -1
C14 C 0.6552(6) 0.4717(5) 0.3347(4) 0.095(2) Uiso 0.657(8) 1 d P B 1
C16 C 0.5959(10) 0.5972(7) 0.4488(5) 0.123(3) Uiso 0.657(8) 1 d P B 1
C17 C 0.4486(8) 0.4515(7) 0.3733(5) 0.131(3) Uiso 0.657(8) 1 d P B 1
C18 C 0.4328(15) 0.5436(13) 0.4254(9) 0.126(6) Uiso 0.343(8) 1 d P B 2
C62 C 0.4672(13) 0.4186(11) 0.3220(8) 0.105(5) Uiso 0.343(8) 1 d P B 2
C70 C 0.6528(12) 0.5861(9) 0.4344(6) 0.073(3) Uiso 0.343(8) 1 d P B 2

loop_
_atom_site_aniso_label
_atom_site_aniso_U_11
_atom_site_aniso_U_22
_atom_site_aniso_U_33
_atom_site_aniso_U_23
_atom_site_aniso_U_13
_atom_site_aniso_U_12
O14 0.0302(7) 0.0371(8) 0.0244(7) 0.0054(6) 0.0059(6) 0.0099(6)
O41 0.0268(7) 0.0340(8) 0.0372(8) 0.0108(7) 0.0064(6) 0.0046(6)
N62 0.0436(11) 0.0412(11) 0.0295(10) 0.0042(8) 0.0060(8) 0.0016(9)
C1 0.0380(11) 0.0334(12) 0.0215(10) 0.0001(9) 0.0077(8) 0.0005(9)
C2 0.0563(14) 0.0374(13) 0.0280(11) 0.0053(10) 0.0111(10) -0.0001(11)
C3 0.090(2) 0.0441(16) 0.0327(13) 0.0058(11) 0.0177(13) -0.0117(14)
C4 0.079(2) 0.0589(19) 0.0448(15) 0.0007(14) 0.0253(15) -0.0268(16)
C5 0.0434(14) 0.0629(19) 0.0444(15) -0.0022(13) 0.0127(11) -0.0181(13)
C6 0.0335(11) 0.0438(14) 0.0280(11) -0.0041(10) 0.0063(9) -0.0045(10)
C7 0.0275(11) 0.0475(14) 0.0309(11) -0.0011(10) 0.0033(9) 0.0050(10)
C8 0.0276(12) 0.077(2) 0.0449(14) 0.0081(14) 0.0009(10) 0.0104(12)
C9 0.0416(14) 0.077(2) 0.0467(15) 0.0144(14) -0.0027(11) 0.0269(14)
C10 0.0500(14) 0.0466(15) 0.0344(12) 0.0064(11) 0.0014(10) 0.0225(12)
C11 0.0337(11) 0.0381(13) 0.0296(11) 0.0035(9) 0.0002(9) 0.0096(9)
C12 0.0296(10) 0.0340(12) 0.0222(10) 0.0001(8) 0.0022(8) 0.0091(9)
C13 0.0265(10) 0.0308(11) 0.0237(10) 0.0029(8) 0.0036(8) 0.0059(8)
C15 0.186(4) 0.053(2) 0.0485(18) 0.0253(15) 0.028(2) -0.022(2)
C19 0.0737(19) 0.0550(17) 0.0473(15) 0.0188(13) 0.0011(13) 0.0297(14)
C20 0.097(3) 0.110(3) 0.094(3) 0.062(2) 0.004(2) 0.051(2)
C21 0.102(3) 0.076(2) 0.072(2) 0.0442(19) 0.0247(19) 0.033(2)
C22 0.145(4) 0.051(2) 0.066(2) 0.0165(16) 0.000(2) 0.020(2)
C23 0.0287(10) 0.0330(12) 0.0274(10) 0.0097(9) 0.0041(8) 0.0059(8)
C24 0.0299(10) 0.0331(12) 0.0286(11) 0.0078(9) 0.0049(8) 0.0049(9)
C25 0.0288(10) 0.0332(12) 0.0234(10) 0.0038(8) 0.0028(8) 0.0052(8)
C26 0.0285(10) 0.0316(11) 0.0252(10) 0.0066(8) 0.0062(8) 0.0034(8)
C27 0.0426(12) 0.0297(12) 0.0356(12) 0.0077(9) 0.0039(9) 0.0018(9)
C28 0.0666(17) 0.0327(13) 0.0461(14) 0.0168(11) 0.0013(12) 0.0041(12)
C29 0.0637(16) 0.0468(15) 0.0361(13) 0.0220(11) -0.0003(11) 0.0077(12)
C30 0.0420(12) 0.0396(13) 0.0278(11) 0.0112(9) 0.0023(9) 0.0046(10)
C31 0.0291(10) 0.0335(12) 0.0255(10) 0.0079(9) 0.0061(8) 0.0057(8)
C32 0.0347(11) 0.0320(12) 0.0240(10) 0.0048(8) 0.0034(8) 0.0054(9)
C33 0.0464(13) 0.0302(12) 0.0285(11) 0.0067(9) 0.0022(9) 0.0078(10)
C34 0.085(2) 0.0313(13) 0.0369(13) 0.0066(10) -0.0062(13) 0.0075(13)
C35 0.119(3) 0.0331(15) 0.0501(16) 0.0139(12) -0.0117(17) 0.0129(16)
C36 0.107(2) 0.0479(17) 0.0417(15) 0.0198(13) -0.0065(15) 0.0181(16)
C37 0.0672(16) 0.0423(15) 0.0289(12) 0.0109(10) -0.0034(11) 0.0105(12)
C38 0.0414(12) 0.0334(12) 0.0270(11) 0.0088(9) 0.0030(9) 0.0078(9)
C39 0.0351(11) 0.0346(12) 0.0279(11) 0.0076(9) 0.0057(9) 0.0088(9)
C40 0.0317(10) 0.0307(11) 0.0266(10) 0.0079(9) 0.0054(8) 0.0081(9)
C41 0.0272(10) 0.0284(11) 0.0254(10) 0.0055(8) 0.0035(8) 0.0051(8)
C42 0.0258(9) 0.0236(10) 0.0239(9) 0.0021(8) 0.0005(7) 0.0004(8)
C43 0.0277(10) 0.0272(11) 0.0302(10) 0.0074(8) 0.0029(8) 0.0045(8)
C44 0.0280(10) 0.0285(11) 0.0354(11) 0.0113(9) 0.0007(8) 0.0017(8)
C45 0.0369(11) 0.0385(13) 0.0322(11) 0.0143(10) 0.0087(9) 0.0066(9)
C46 0.0373(11) 0.0342(12) 0.0338(11) 0.0103(9) 0.0123(9) 0.0105(9)
C47 0.0267(10) 0.0268(11) 0.0274(10) 0.0065(8) 0.0031(8) 0.0037(8)
C48 0.0291(10) 0.0256(11) 0.0280(10) 0.0051(8) 0.0034(8) 0.0026(8)
C49 0.0409(12) 0.0326(12) 0.0375(12) 0.0088(10) 0.0144(9) 0.0114(9)
C50 0.0478(13) 0.0281(12) 0.0484(14) 0.0120(10) 0.0132(11) 0.0127(10)
C51 0.0421(12) 0.0312(12) 0.0420(13) 0.0148(10) 0.0055(10) 0.0065(10)
C52 0.0382(12) 0.0348(12) 0.0314(11) 0.0131(9) 0.0073(9) 0.0061(9)
C53 0.0287(10) 0.0251(10) 0.0257(10) 0.0039(8) 0.0009(8) 0.0044(8)
C54 0.0421(12) 0.0314(12) 0.0457(13) 0.0175(10) 0.0048(10) 0.0045(10)
C55 0.0785(19) 0.0449(16) 0.0676(18) 0.0337(14) 0.0219(15) 0.0119(14)
C56 0.0499(15) 0.0431(15) 0.0662(17) 0.0264(13) -0.0053(12) 0.0124(12)
C57 0.0562(15) 0.0295(13) 0.0612(16) 0.0148(12) 0.0045(12) 0.0072(11)
C58 0.0606(16) 0.0440(15) 0.0660(17) 0.0335(14) 0.0238(13) 0.0172(12)
C59 0.123(3) 0.082(2) 0.067(2) 0.051(2) 0.024(2) 0.032(2)
C60 0.071(2) 0.066(2) 0.123(3) 0.060(2) 0.029(2) 0.0063(17)
C61 0.085(2) 0.063(2) 0.115(3) 0.062(2) 0.038(2) 0.0356(17)
C64 0.0393(12) 0.0389(13) 0.0332(12) 0.0108(10) 0.0049(9) -0.0004(10)
C65 0.0379(12) 0.0390(13) 0.0292(11) 0.0059(9) 0.0080(9) -0.0087(10)
C66 0.0344(11) 0.0364(13) 0.0360(12) 0.0034(10) 0.0119(9) -0.0002(9)
C67 0.0362(12) 0.0367(13) 0.0360(12) 0.0082(10) 0.0056(9) 0.0010(10)
C68 0.0597(17) 0.067(2) 0.0558(17) 0.0253(15) 0.0048(13) 0.0153(14)
C69 0.0590(16) 0.0663(19) 0.0297(12) 0.0058(12) 0.0036(11) -0.0046(14)

loop_
_atom_type_symbol
_atom_type_description
_atom_type_scat_dispersion_real
_atom_type_scat_dispersion_imag
_atom_type_scat_source
C C 0.0033 0.0016 'International Tables Vol C Tables 4.2.6.8 and 6.1.1.4'
H H 0.0000 0.0000 'International Tables Vol C Tables 4.2.6.8 and 6.1.1.4'
N N 0.0061 0.0033 'International Tables Vol C Tables 4.2.6.8 and 6.1.1.4'
O O 0.0106 0.0060 'International Tables Vol C Tables 4.2.6.8 and 6.1.1.4'

loop_
_geom_angle_atom_site_label_1
_geom_angle_atom_site_label_2
_geom_angle_atom_site_label_3
_geom_angle
C13 O14 H14 109.5
C41 O41 H41 111.8
C63 N62 C67 117.1(2)
C75 N70 C71 111.0(12)
C2 C1 C6 122.2(2)
C2 C1 C13 127.8(2)
C6 C1 C13 110.0(2)
C1 C2 C3 120.3(3)
C1 C2 H2 119.9
C3 C2 H2 119.9
C2 C3 C4 117.4(3)
C2 C3 C15 118.6(3)
C4 C3 C15 124.0(3)
C5 C4 C3 122.6(3)
C5 C4 H4 118.7
C3 C4 H4 118.7
C4 C5 C6 119.4(3)
C4 C5 H5 120.3
C6 C5 H5 120.3
C5 C6 C1 118.1(3)
C5 C6 C7 133.1(2)
C1 C6 C7 108.74(19)
C8 C7 C12 118.1(2)
C8 C7 C6 133.0(2)
C12 C7 C6 108.90(19)
C7 C8 C9 119.0(2)
C7 C8 H8 120.5
C9 C8 H8 120.5
C10 C9 C8 123.1(2)
C10 C9 H9 118.4
C8 C9 H9 118.4
C9 C10 C11 117.2(2)
C9 C10 C19 123.8(2)
C11 C10 C19 119.0(2)
C12 C11 C10 119.7(2)
C12 C11 H11 120.2
C10 C11 H11 120.2
C11 C12 C7 122.9(2)
C11 C12 C13 126.78(19)
C7 C12 C13 110.4(2)
O14 C13 C23 109.20(16)
O14 C13 C12 111.31(16)
C23 C13 C12 110.78(17)
O14 C13 C1 112.50(17)
C23 C13 C1 110.96(17)
C12 C13 C1 101.96(16)
C17 C15 C3 116.4(5)
C17 C15 C16 104.5(6)
C3 C15 C16 107.9(4)
C17 C15 C70 120.7(6)
C3 C15 C70 112.4(5)
C16 C15 C70 26.9(4)
C17 C15 C62 38.9(5)
C3 C15 C62 104.0(5)
C16 C15 C62 140.6(7)
C70 C15 C62 143.3(7)
C17 C15 C14 108.0(5)
C3 C15 C14 110.5(3)
C16 C15 C14 109.4(5)
C70 C15 C14 83.4(6)
C62 C15 C14 79.7(6)
C17 C15 C18 50.9(6)
C3 C15 C18 97.9(6)
C16 C15 C18 65.6(7)
C70 C15 C18 91.7(7)
C62 C15 C18 87.7(8)
C14 C15 C18 151.0(6)
C10 C19 C20 112.9(3)
C10 C19 C22 109.3(2)
C20 C19 C22 109.2(3)
C10 C19 C21 109.7(2)
C20 C19 C21 107.4(3)
C22 C19 C21 108.3(3)
C19 C20 H20A 109.5
C19 C20 H20B 109.5
H20A C20 H20B 109.5
C19 C20 H20C 109.5
H20A C20 H20C 109.5
H20B C20 H20C 109.5
C19 C21 H21A 109.5
C19 C21 H21B 109.5
H21A C21 H21B 109.5
C19 C21 H21C 109.5
H21A C21 H21C 109.5
H21B C21 H21C 109.5
C19 C22 H22A 109.5
C19 C22 H22B 109.5
H22A C22 H22B 109.5
C19 C22 H22C 109.5
H22A C22 H22C 109.5
H22B C22 H22C 109.5
C24 C23 C13 171.7(2)
C23 C24 C25 179.0(2)
C38 C25 C26 120.66(18)
C38 C25 C24 119.75(19)
C26 C25 C24 119.58(19)
C25 C26 C27 121.77(19)
C25 C26 C31 119.59(19)
C27 C26 C31 118.64(19)
C28 C27 C26 121.0(2)
C28 C27 H27 119.5
C26 C27 H27 119.5
C27 C28 C29 120.2(2)
C27 C28 H28 119.9
C29 C28 H28 119.9
C30 C29 C28 120.7(2)
C30 C29 H29 119.6
C28 C29 H29 119.6
C29 C30 C31 120.7(2)
C29 C30 H30 119.6
C31 C30 H30 119.6
C32 C31 C30 121.65(19)
C32 C31 C26 119.68(18)
C30 C31 C26 118.7(2)
C31 C32 C33 120.58(19)
C31 C32 C39 119.51(18)
C33 C32 C39 119.9(2)
C32 C33 C38 119.4(2)
C32 C33 C34 121.7(2)
C38 C33 C34 118.8(2)
C35 C34 C33 121.1(2)
C35 C34 H34 119.4
C33 C34 H34 119.4
C34 C35 C36 120.0(3)
C34 C35 H35 120.0
C36 C35 H35 120.0
C37 C36 C35 120.9(2)
C37 C36 H36 119.6
C35 C36 H36 119.6
C36 C37 C38 121.0(2)
C36 C37 H37 119.5
C38 C37 H37 119.5
C25 C38 C33 120.03(19)
C25 C38 C37 121.8(2)
C33 C38 C37 118.2(2)
C40 C39 C32 178.5(2)
C39 C40 C41 177.9(2)
O41 C41 C40 111.03(16)
O41 C41 C53 108.47(16)
C40 C41 C53 110.74(16)
O41 C41 C42 113.73(15)
C40 C41 C42 110.59(17)
C53 C41 C42 101.91(16)
C43 C42 C47 121.80(19)
C43 C42 C41 128.05(18)
C47 C42 C41 110.15(17)
C42 C43 C44 120.10(19)
C42 C43 H43 120.0
C44 C43 H43 120.0
C45 C44 C43 117.56(19)
C45 C44 C54 122.5(2)
C43 C44 C54 119.95(19)
C46 C45 C44 122.4(2)
C46 C45 H45 118.8
C44 C45 H45 118.8
C47 C46 C45 119.5(2)
C47 C46 H46 120.2
C45 C46 H46 120.2
C46 C47 C42 118.64(19)
C46 C47 C48 132.71(19)
C42 C47 C48 108.64(18)
C49 C48 C53 118.5(2)
C49 C48 C47 132.6(2)
C53 C48 C47 108.95(17)
C48 C49 C50 119.3(2)
C48 C49 H49 120.4
C50 C49 H49 120.4
C49 C50 C51 122.6(2)
C49 C50 H50 118.7
C51 C50 H50 118.7
C52 C51 C50 117.1(2)
C52 C51 C58 120.3(2)
C50 C51 C58 122.5(2)
C53 C52 C51 120.6(2)
C53 C52 H52 119.7
C51 C52 H52 119.7
C52 C53 C48 121.96(19)
C52 C53 C41 127.69(19)
C48 C53 C41 110.35(18)
C55 C54 C57 109.3(2)
C55 C54 C44 111.7(2)
C57 C54 C44 110.51(19)
C55 C54 C56 108.5(2)
C57 C54 C56 107.8(2)
C44 C54 C56 108.97(19)
C54 C55 H55A 109.5
C54 C55 H55B 109.5
H55A C55 H55B 109.5
C54 C55 H55C 109.5
H55A C55 H55C 109.5
H55B C55 H55C 109.5
C54 C56 H56A 109.5
C54 C56 H56B 109.5
H56A C56 H56B 109.5
C54 C56 H56C 109.5
H56A C56 H56C 109.5
H56B C56 H56C 109.5
C54 C57 H57A 109.5
C54 C57 H57B 109.5
H57A C57 H57B 109.5
C54 C57 H57C 109.5
H57A C57 H57C 109.5
H57B C57 H57C 109.5
C51 C58 C61 112.4(2)
C51 C58 C59 110.4(2)
C61 C58 C59 108.0(3)
C51 C58 C60 107.7(2)
C61 C58 C60 108.4(3)
C59 C58 C60 110.0(3)
C58 C59 H59A 109.5
C58 C59 H59B 109.5
H59A C59 H59B 109.5
C58 C59 H59C 109.5
H59A C59 H59C 109.5
H59B C59 H59C 109.5
C58 C60 H60C 109.5
C58 C60 H60B 109.5
H60C C60 H60B 109.5
C58 C60 H60A 109.5
H60C C60 H60A 109.5
H60B C60 H60A 109.5
C58 C61 H61A 109.5
C58 C61 H61B 109.5
H61A C61 H61B 109.5
C58 C61 H61C 109.5
H61A C61 H61C 109.5
H61B C61 H61C 109.5
N62 C63 C64 124.7(2)
N62 C63 H63 117.7
C64 C63 H63 117.7
C63 C64 C65 117.4(2)
C63 C64 C68 120.3(2)
C65 C64 C68 122.2(2)
C66 C65 C64 117.6(2)
C66 C65 C69 120.7(2)
C64 C65 C69 121.6(2)
C67 C66 C65 120.7(2)
C67 C66 H1 119.6
C65 C66 H1 119.6
N62 C67 C66 122.4(2)
N62 C67 H67 118.8
C66 C67 H67 118.8
C64 C68 H68A 109.5
C64 C68 H68B 109.5
H68A C68 H68B 109.5
C64 C68 H68C 109.5
H68A C68 H68C 109.5
H68B C68 H68C 109.5
C65 C69 H69A 109.5
C65 C69 H69B 109.5
H69A C69 H69B 109.5
C65 C69 H69C 109.5
H69A C69 H69C 109.5
H69B C69 H69C 109.5
C72 C71 N70 123.1(13)
C72 C71 H71 118.4
N70 C71 H71 118.5
C71 C72 C73 124.7(13)
C71 C72 C76 116.2(12)
C73 C72 C76 119.0(8)
C77 C73 C72 119.9(8)
C77 C73 C74 116.7(7)
C72 C73 C74 123.4(9)
C73 C74 C75 118.4(11)
C73 C74 H74 120.8
C75 C74 H74 120.8
N70 C75 C74 119.2(14)
N70 C75 H75 120.4
C74 C75 H75 120.4
C72 C76 H76A 109.5
C72 C76 H76B 109.5
H76A C76 H76B 109.5
C72 C76 H76C 109.5
H76A C76 H76C 109.5
H76B C76 H76C 109.5
C73 C77 H77A 109.5
C73 C77 H77B 109.5
H77A C77 H77B 109.5
C73 C77 H77C 109.5
H77A C77 H77C 109.5
H77B C77 H77C 109.5

loop_
_geom_bond_atom_site_label_1
_geom_bond_atom_site_label_2
_geom_bond_distance
O14 C13 1.435(2)
O14 H14 0.9500
O41 C41 1.428(2)
O41 H41 0.9126
N62 C63 1.335(3)
N62 C67 1.338(3)
N70 C75 1.52(2)
N70 C71 1.828(18)
C1 C2 1.369(3)
C1 C6 1.404(3)
C1 C13 1.529(3)
C2 C3 1.399(4)
C2 H2 0.9500
C3 C4 1.400(5)
C3 C15 1.554(5)
C4 C5 1.385(5)
C4 H4 0.9500
C5 C6 1.390(4)
C5 H5 0.9500
C6 C7 1.467(4)
C7 C8 1.389(3)
C7 C12 1.397(3)
C8 C9 1.391(4)
C8 H8 0.9500
C9 C10 1.393(4)
C9 H9 0.9500
C10 C11 1.405(3)
C10 C19 1.531(4)
C11 C12 1.372(3)
C11 H11 0.9500
C12 C13 1.523(3)
C13 C23 1.474(3)
C15 C17 1.489(10)
C15 C16 1.566(9)
C15 C70 1.575(12)
C15 C62 1.622(15)
C15 C14 1.627(8)
C15 C18 1.765(17)
C19 C20 1.536(4)
C19 C22 1.533(4)
C19 C21 1.541(5)
C20 H20A 0.9800
C20 H20B 0.9800
C20 H20C 0.9800
C21 H21A 0.9800
C21 H21B 0.9800
C21 H21C 0.9800
C22 H22A 0.9800
C22 H22B 0.9800
C22 H22C 0.9800
C23 C24 1.189(3)
C24 C25 1.436(3)
C25 C38 1.407(3)
C25 C26 1.413(3)
C26 C27 1.418(3)
C26 C31 1.432(3)
C27 C28 1.359(3)
C27 H27 0.9500
C28 C29 1.415(3)
C28 H28 0.9500
C29 C30 1.358(3)
C29 H29 0.9500
C30 C31 1.421(3)
C30 H30 0.9500
C31 C32 1.414(3)
C32 C33 1.416(3)
C32 C39 1.429(3)
C33 C38 1.429(3)
C33 C34 1.426(3)
C34 C35 1.358(4)
C34 H34 0.9500
C35 C36 1.420(4)
C35 H35 0.9500
C36 C37 1.354(4)
C36 H36 0.9500
C37 C38 1.429(3)
C37 H37 0.9500
C39 C40 1.196(3)
C40 C41 1.478(3)
C41 C53 1.525(3)
C41 C42 1.532(3)
C42 C43 1.377(3)
C42 C47 1.402(3)
C43 C44 1.405(3)
C43 H43 0.9500
C44 C45 1.396(3)
C44 C54 1.536(3)
C45 C46 1.391(3)
C45 H45 0.9500
C46 C47 1.384(3)
C46 H46 0.9500
C47 C48 1.472(3)
C48 C49 1.386(3)
C48 C53 1.398(3)
C49 C50 1.390(3)
C49 H49 0.9500
C50 C51 1.397(3)
C50 H50 0.9500
C51 C52 1.397(3)
C51 C58 1.527(3)
C52 C53 1.369(3)
C52 H52 0.9500
C54 C55 1.526(4)
C54 C57 1.532(3)
C54 C56 1.542(3)
C55 H55A 0.9800
C55 H55B 0.9800
C55 H55C 0.9800
C56 H56A 0.9800
C56 H56B 0.9800
C56 H56C 0.9800
C57 H57A 0.9800
C57 H57B 0.9800
C57 H57C 0.9800
C58 C61 1.530(4)
C58 C59 1.530(4)
C58 C60 1.541(4)
C59 H59A 0.9800
C59 H59B 0.9800
C59 H59C 0.9800
C60 H60C 0.9800
C60 H60B 0.9800
C60 H60A 0.9800
C61 H61A 0.9800
C61 H61B 0.9800
C61 H61C 0.9800
C63 C64 1.388(3)
C63 H63 0.9500
C64 C65 1.405(3)
C64 C68 1.504(3)
C65 C66 1.379(3)
C65 C69 1.501(3)
C66 C67 1.376(3)
C66 H1 0.9500
C67 H67 0.9500
C68 H68A 0.9800
C68 H68B 0.9800
C68 H68C 0.9800
C69 H69A 0.9800
C69 H69B 0.9800
C69 H69C 0.9800
C71 C72 1.203(15)
C71 H71 0.9500
C72 C73 1.420(9)
C72 C76 1.438(13)
C73 C77 1.246(10)
C73 C74 1.521(11)
C74 C75 1.57(2)
C74 H74 0.9500
C75 H75 0.9500
C76 H76A 0.9800
C76 H76B 0.9800
C76 H76C 0.9800
C77 H77A 0.9800
C77 H77B 0.9800
C77 H77C 0.9800

loop_
_geom_hbond_atom_site_label_D
_geom_hbond_atom_site_label_H
_geom_hbond_atom_site_label_A
_geom_hbond_distance_DH
_geom_hbond_distance_HA
_geom_hbond_distance_DA
_geom_hbond_angle_DHA
_geom_hbond_site_symmetry_A
O14 H14 N62 0.95 1.78 2.721(2) 171.8 .
O41 H41 O14 0.91 1.86 2.750(2) 164.5 2_776
